data_7216291
loop_
_publ_author_name
'Grosshans, Philippe'
'Jouaiti, Abdelaziz'
'Bulach, V&#xFFFD;ronique'
'Planeix, Jean-Marc'
'Hosseini, Mir Wais'
'Nicoud, Jean-Fran&#xFFFD;ois'

_publ_section_title
;
 Molecular tectonics: design of enantiomerically pure single-stranded
 helical H-bonded molecular networks
;
_journal_issue 73
_journal_name_full CrystEngComm
_journal_page_first 414
_journal_paper_doi 10.1039/b312172k
_journal_volume 5
_journal_year 2003
_chemical_compound_source 'Local laboratory'
_chemical_formula_moiety 'C12 H13 N O5 '
_chemical_formula_sum 'C12 H13 N O5'
_chemical_formula_weight 251.238
_chemical_name_systematic
;
?
;
_space_group_IT_number 4
_symmetry_cell_setting monoclinic
_symmetry_space_group_name_Hall 'P 2yb'
_symmetry_space_group_name_H-M 'P 1 21 1'
_cell_angle_alpha 90.00
_cell_angle_beta 98.964(4)
_cell_angle_gamma 90.00
_cell_formula_units_Z 2
_cell_length_a 7.7049(3)
_cell_length_b 6.3055(4)
_cell_length_c 12.1330(8)
_cell_measurement_temperature 173
_cell_volume 582.26(6)
_computing_data_collection KappaCCD
_computing_data_reduction 'Denzo and Scalepak (Otwinowski & Minor, 1997)'
_computing_structure_refinement 'SHELXL-97 (Sheldrick, 1997)'
_diffrn_measured_fraction_theta_full 0.999
_diffrn_measured_fraction_theta_max 0.999
_diffrn_measurement_device KappaCCD
_diffrn_measurement_method CCD
_diffrn_radiation_source 'fine-focus sealed tube'
_diffrn_radiation_type ' MoK\a'
_diffrn_radiation_wavelength_id all
_diffrn_reflns_limit_h_max 10
_diffrn_reflns_limit_h_min -10
_diffrn_reflns_limit_k_max 8
_diffrn_reflns_limit_k_min -8
_diffrn_reflns_limit_l_max 17
_diffrn_reflns_limit_l_min -16
_diffrn_reflns_number 9628
_diffrn_reflns_theta_full 29.99
_diffrn_reflns_theta_max 29.99
_diffrn_reflns_theta_min 2.68
_exptl_absorpt_coefficient_mu 0.113
_exptl_absorpt_correction_type none
_exptl_crystal_colour Colourless
_exptl_crystal_density_diffrn 1.433
_exptl_crystal_density_method 'not measured'
_exptl_crystal_description plate
_exptl_crystal_F_000 264
_exptl_crystal_size_max 0.36
_exptl_crystal_size_mid 0.28
_exptl_crystal_size_min 0.1
_refine_diff_density_max 0.185
_refine_diff_density_min -0.182
_refine_diff_density_rms 0.041
_refine_ls_abs_structure_details 'Flack H D (1983), Acta Cryst. A39, 876-881'
_refine_ls_abs_structure_Flack 0.8(8)
_refine_ls_extinction_method none
_refine_ls_goodness_of_fit_ref 1.024
_refine_ls_hydrogen_treatment mixed
_refine_ls_matrix_type full
_refine_ls_number_parameters 164
_refine_ls_number_reflns 3312
_refine_ls_number_restraints 1
_refine_ls_restrained_S_all 1.024
_refine_ls_R_factor_all 0.0541
_refine_ls_R_factor_gt 0.0390
_refine_ls_shift/su_max 0.000
_refine_ls_shift/su_mean 0.000
_refine_ls_structure_factor_coef Fsqd
_refine_ls_weighting_details 'calc w=1/[\s^2^(Fo^2^)+(0.0432P)^2^+0.0622P] where P=(Fo^2^+2Fc^2^)/3'
_refine_ls_weighting_scheme calc
_refine_ls_wR_factor_gt 0.0816
_refine_ls_wR_factor_ref 0.0882
_reflns_number_gt 2776
_reflns_number_total 3312
_reflns_threshold_expression >2sigma(I)
_cod_data_source_file b312172k.txt
_cod_data_source_block compound_1
_cod_depositor_comments
;
The following automatic conversions were performed:

'_symmetry_cell_setting' value 'Monoclinic' changed to 'monoclinic'
according to
/usr/data/users/saulius/automatic-downloads/retrospective/RSC/lib/dictionaries/cif_core.dic
dictionary named 'cif_core.dic' version 2.4.2 from 2011-04-26.

Automatic conversion script
Id: cif_fix_values 2281 2013-09-26 08:29:07Z andrius 
;
_cod_original_sg_symbol_H-M 'P 21          '
_cod_original_formula_sum 'C12 H13 N O5 '
_cod_database_code 7216291

loop_
_symmetry_equiv_pos_as_xyz
'x, y, z'
'-x, y+1/2, -z'

loop_
_atom_site_label
_atom_site_type_symbol
_atom_site_fract_x
_atom_site_fract_y
_atom_site_fract_z
_atom_site_U_iso_or_equiv
_atom_site_adp_type
_atom_site_occupancy
_atom_site_symmetry_multiplicity
_atom_site_calc_flag
_atom_site_refinement_flags
O3 O 0.99656(13) 0.64772(17) 0.72706(8) 0.0208(2) Uani 1 1 d .
O5 O 1.13028(14) 0.39204(18) 0.64067(8) 0.0253(2) Uani 1 1 d .
O1 O 0.70471(13) 0.93344(18) 0.68610(8) 0.0251(2) Uani 1 1 d .
O44 O 0.42209(13) 0.73382(19) 0.75148(9) 0.0293(3) Uani 1 1 d .
O2 O 0.72421(13) 0.43559(17) 0.61181(8) 0.0232(2) Uani 1 1 d .
C8 C 1.16602(18) 0.4020(3) 0.83994(12) 0.0214(3) Uani 1 1 d .
C4 C 0.61242(19) 0.7893(2) 0.60674(12) 0.0229(3) Uani 1 1 d .
C5 C 0.49643(19) 0.6420(3) 0.66320(12) 0.0236(3) Uani 1 1 d .
C2 C 0.92736(18) 0.7466(2) 0.62147(11) 0.0199(3) Uani 1 1 d .
C6 C 0.61888(19) 0.4561(3) 0.69900(12) 0.0251(3) Uani 1 1 d .
C3 C 0.75144(18) 0.6422(2) 0.56997(11) 0.0199(3) Uani 1 1 d .
C7 C 1.09682(17) 0.4763(2) 0.72418(12) 0.0201(3) Uani 1 1 d .
C9 C 1.2612(2) 0.2137(3) 0.85431(14) 0.0284(3) Uani 1 1 d .
C1 C 0.8703(2) 0.9654(3) 0.65011(13) 0.0258(3) Uani 1 1 d .
C10 C 1.3322(2) 0.1558(3) 0.96187(14) 0.0354(4) Uani 1 1 d .
C11 C 1.2223(2) 0.4475(3) 1.03728(13) 0.0344(4) Uani 1 1 d .
N1 N 1.31756(19) 0.2695(3) 1.05222(12) 0.0359(4) Uani 1 1 d .
C12 C 1.1439(2) 0.5182(3) 0.93322(13) 0.0292(4) Uani 1 1 d .
H44 H 0.5007 0.7505 0.8071 0.047(6) Uiso 1 1 calc R
H4 H 0.5437 0.8656 0.5420 0.027 Uiso 1 1 calc R
H5 H 0.3987 0.5903 0.6055 0.028 Uiso 1 1 calc R
H2 H 1.0147 0.7493 0.5686 0.024 Uiso 1 1 calc R
H6A H 0.6934 0.4858 0.7714 0.030 Uiso 1 1 calc R
H6B H 0.5509 0.3249 0.7060 0.030 Uiso 1 1 calc R
H3 H 0.7400 0.6394 0.4867 0.024 Uiso 1 1 calc R
H9 H 1.2768 0.1279 0.7923 0.034 Uiso 1 1 calc R
H1A H 0.9559 1.0290 0.7104 0.031 Uiso 1 1 calc R
H1B H 0.8580 1.0594 0.5840 0.031 Uiso 1 1 calc R
H10 H 1.3957 0.0262 0.9718 0.042 Uiso 1 1 calc R
H11 H 1.2078 0.5293 1.1010 0.041 Uiso 1 1 calc R
H12 H 1.0760 0.6446 0.9262 0.035 Uiso 1 1 calc R

loop_
_atom_site_aniso_label
_atom_site_aniso_U_11
_atom_site_aniso_U_22
_atom_site_aniso_U_33
_atom_site_aniso_U_23
_atom_site_aniso_U_13
_atom_site_aniso_U_12
O3 0.0209(5) 0.0240(5) 0.0166(4) 0.0012(4) 0.0000(4) 0.0026(4)
O5 0.0264(5) 0.0271(6) 0.0231(5) -0.0047(5) 0.0060(4) 0.0003(4)
O1 0.0293(5) 0.0174(5) 0.0296(5) -0.0010(5) 0.0076(4) -0.0011(5)
O44 0.0225(5) 0.0384(7) 0.0277(6) -0.0083(5) 0.0066(5) -0.0013(5)
O2 0.0277(5) 0.0178(5) 0.0254(5) -0.0024(4) 0.0076(4) -0.0031(4)
C8 0.0181(6) 0.0237(8) 0.0218(7) 0.0015(6) 0.0014(5) -0.0012(6)
C4 0.0228(7) 0.0249(8) 0.0195(7) 0.0033(6) -0.0014(5) 0.0034(6)
C5 0.0188(6) 0.0317(8) 0.0203(6) -0.0062(7) 0.0026(5) -0.0030(7)
C2 0.0211(7) 0.0219(7) 0.0165(6) 0.0038(6) 0.0026(5) -0.0023(6)
C6 0.0266(7) 0.0233(8) 0.0273(7) -0.0010(7) 0.0098(6) -0.0057(6)
C3 0.0229(7) 0.0219(7) 0.0146(6) 0.0003(6) 0.0020(5) -0.0007(6)
C7 0.0166(6) 0.0216(8) 0.0216(7) -0.0005(6) 0.0019(5) -0.0017(6)
C9 0.0278(8) 0.0270(8) 0.0303(8) 0.0034(7) 0.0046(6) 0.0053(7)
C1 0.0299(8) 0.0208(8) 0.0270(8) 0.0024(6) 0.0054(6) -0.0039(6)
C10 0.0304(8) 0.0348(10) 0.0399(9) 0.0115(9) 0.0027(7) 0.0073(8)
C11 0.0376(9) 0.0448(11) 0.0211(7) 0.0025(8) 0.0051(6) 0.0045(9)
N1 0.0314(7) 0.0470(10) 0.0284(7) 0.0141(7) 0.0015(6) 0.0040(7)
C12 0.0313(8) 0.0338(10) 0.0227(8) 0.0037(6) 0.0047(6) 0.0072(7)

loop_
_atom_type_symbol
_atom_type_description
_atom_type_scat_dispersion_real
_atom_type_scat_dispersion_imag
_atom_type_scat_source
C C 0.0033 0.0016 'International Tables Vol C Tables 4.2.6.8 and 6.1.1.4'
H H 0.0000 0.0000 'International Tables Vol C Tables 4.2.6.8 and 6.1.1.4'
N N 0.0061 0.0033 'International Tables Vol C Tables 4.2.6.8 and 6.1.1.4'
O O 0.0106 0.0060 'International Tables Vol C Tables 4.2.6.8 and 6.1.1.4'

loop_
_diffrn_radiation_wavelength
0.71073

loop_
_geom_angle_atom_site_label_1
_geom_angle_atom_site_label_2
_geom_angle_atom_site_label_3
_geom_angle
C7 O3 C2 117.43(11)
C1 O1 C4 104.98(11)
C3 O2 C6 108.14(11)
C12 C8 C9 118.68(14)
C12 C8 C7 122.08(14)
C9 C8 C7 119.20(13)
O1 C4 C5 110.46(11)
O1 C4 C3 106.47(11)
C5 C4 C3 104.30(12)
O44 C5 C4 115.21(13)
O44 C5 C6 113.86(12)
C4 C5 C6 102.50(11)
O3 C2 C1 105.71(11)
O3 C2 C3 110.62(11)
C1 C2 C3 102.35(12)
O2 C6 C5 104.78(11)
O2 C3 C4 107.50(11)
O2 C3 C2 114.39(11)
C4 C3 C2 103.44(12)
O5 C7 O3 125.44(13)
O5 C7 C8 123.93(13)
O3 C7 C8 110.63(12)
C10 C9 C8 117.83(16)
O1 C1 C2 104.40(12)
N1 C10 C9 124.29(17)
N1 C11 C12 123.06(16)
C10 N1 C11 117.15(14)
C8 C12 C11 118.94(16)
C5 O44 H44 109.5
O1 C4 H4 111.7
C5 C4 H4 111.7
C3 C4 H4 111.7
O44 C5 H5 108.3
C4 C5 H5 108.3
C6 C5 H5 108.3
O3 C2 H2 112.5
C1 C2 H2 112.5
C3 C2 H2 112.5
O2 C6 H6A 110.8
C5 C6 H6A 110.8
O2 C6 H6B 110.8
C5 C6 H6B 110.8
H6A C6 H6B 108.9
O2 C3 H3 110.4
C4 C3 H3 110.4
C2 C3 H3 110.4
C10 C9 H9 121.1
C8 C9 H9 121.1
O1 C1 H1A 110.9
C2 C1 H1A 110.9
O1 C1 H1B 110.9
C2 C1 H1B 110.9
H1A C1 H1B 108.9
N1 C10 H10 117.9
C9 C10 H10 117.9
N1 C11 H11 118.5
C12 C11 H11 118.5
C8 C12 H12 120.5
C11 C12 H12 120.5

loop_
_geom_bond_atom_site_label_1
_geom_bond_atom_site_label_2
_geom_bond_distance
O3 C7 1.3323(18)
O3 C2 1.4496(16)
O5 C7 1.2070(17)
O1 C1 1.4254(18)
O1 C4 1.4301(19)
O44 C5 1.4148(17)
O2 C3 1.4257(18)
O2 C6 1.4360(17)
C8 C12 1.381(2)
C8 C9 1.392(2)
C8 C7 1.4977(19)
C4 C5 1.524(2)
C4 C3 1.535(2)
C5 C6 1.525(2)
C2 C1 1.505(2)
C2 C3 1.548(2)
C9 C10 1.384(2)
C10 N1 1.329(2)
C11 N1 1.338(3)
C11 C12 1.386(2)
O44 H44 0.8400
C4 H4 1.0000
C5 H5 1.0000
C2 H2 1.0000
C6 H6A 0.9900
C6 H6B 0.9900
C3 H3 1.0000
C9 H9 0.9500
C1 H1A 0.9900
C1 H1B 0.9900
C10 H10 0.9500
C11 H11 0.9500
C12 H12 0.9500
